data_7201807
loop_
_publ_author_name
'Schollmeyer, Dieter'
'Shishkin, Oleg V.'
'R\"uhl, Thomas'
'Vysotsky, Myroslav O.'

_publ_section_title
;
 OH--\p and halogen--\p interactions as driving forces in the crystal
 organisations of tri-bromo and tri-iodo trityl alcohols
;
_journal_issue 6
_journal_name_full CrystEngComm
_journal_page_first 715
_journal_paper_doi 10.1039/b716442d
_journal_volume 10
_journal_year 2008
_chemical_formula_moiety 'C19 H13 Br3 O'
_chemical_formula_sum 'C19 H13 Br3 O'
_chemical_formula_weight 497.02
_chemical_name_systematic
;
?
;
_space_group_IT_number 19
_symmetry_cell_setting orthorhombic
_symmetry_space_group_name_Hall 'P 2ac 2ab'
_symmetry_space_group_name_H-M 'P 21 21 21'
_atom_sites_solution_hydrogens geom
_atom_sites_solution_primary direct
_atom_sites_solution_secondary difmap
_audit_creation_method SHELXL-97
_cell_angle_alpha 90.00
_cell_angle_beta 90.00
_cell_angle_gamma 90.00
_cell_formula_units_Z 4
_cell_length_a 8.7670(3)
_cell_length_b 10.9110(4)
_cell_length_c 18.3190(6)
_cell_measurement_reflns_used 4462
_cell_measurement_temperature 193(2)
_cell_measurement_theta_max 23.7
_cell_measurement_theta_min 2.5
_cell_volume 1752.34(10)
_computing_cell_refinement 'APEX2 V2.0 (Bruker, 2006)'
_computing_data_collection 'APEX2 V2.0 (Bruker, 2006)'
_computing_data_reduction 'APEX2 V2.0 (Bruker, 2006)'
_computing_structure_refinement 'SHELXL-97 (Sheldrick, 1997)'
_computing_structure_solution 'SIR-97 (Altomare, 1997)'
_diffrn_ambient_temperature 193(2)
_diffrn_measured_fraction_theta_full 0.997
_diffrn_measured_fraction_theta_max 0.997
_diffrn_measurement_device '\k-geometry diffractometer'
_diffrn_measurement_device_type 'SMART CCD'
_diffrn_measurement_method 'CCD scan'
_diffrn_radiation_monochromator graphite
_diffrn_radiation_source 'fine-focus sealed tube'
_diffrn_radiation_type MoK\a
_diffrn_radiation_wavelength 0.71073
_diffrn_reflns_av_R_equivalents 0.0791
_diffrn_reflns_av_sigmaI/netI 0.0890
_diffrn_reflns_limit_h_max 10
_diffrn_reflns_limit_h_min -12
_diffrn_reflns_limit_k_max 15
_diffrn_reflns_limit_k_min -12
_diffrn_reflns_limit_l_max 25
_diffrn_reflns_limit_l_min -25
_diffrn_reflns_number 19361
_diffrn_reflns_theta_full 30.11
_diffrn_reflns_theta_max 30.11
_diffrn_reflns_theta_min 2.17
_exptl_absorpt_coefficient_mu 6.907
_exptl_absorpt_correction_T_max 0.46
_exptl_absorpt_correction_T_min 0.1
_exptl_absorpt_correction_type multi-scan
_exptl_absorpt_process_details Sadabs
_exptl_crystal_colour colourless
_exptl_crystal_density_diffrn 1.884
_exptl_crystal_density_method 'not measured'
_exptl_crystal_description needle
_exptl_crystal_F_000 960
_exptl_crystal_size_max 0.45
_exptl_crystal_size_mid 0.08
_exptl_crystal_size_min 0.08
_refine_diff_density_max 0.450
_refine_diff_density_min -0.536
_refine_diff_density_rms 0.097
_refine_ls_abs_structure_details 'Flack H D (1983), Acta Cryst. A39, 876-881'
_refine_ls_abs_structure_Flack -0.010(10)
_refine_ls_extinction_method none
_refine_ls_goodness_of_fit_ref 0.808
_refine_ls_hydrogen_treatment constr
_refine_ls_matrix_type full
_refine_ls_number_parameters 208
_refine_ls_number_reflns 5145
_refine_ls_number_restraints 0
_refine_ls_restrained_S_all 0.808
_refine_ls_R_factor_all 0.0695
_refine_ls_R_factor_gt 0.0348
_refine_ls_shift/su_max 0.001
_refine_ls_shift/su_mean 0.000
_refine_ls_structure_factor_coef Fsqd
_refine_ls_weighting_details 'calc w=1/[\s^2^(Fo^2^)+(0.0193P)^2^+0.0000P] where P=(Fo^2^+2Fc^2^)/3'
_refine_ls_weighting_scheme calc
_refine_ls_wR_factor_gt 0.0544
_refine_ls_wR_factor_ref 0.0595
_reflns_number_gt 3256
_reflns_number_total 5145
_reflns_threshold_expression >2sigma(I)
_cod_data_source_file b716442d.txt
_cod_data_source_block 1/A
_cod_depositor_comments
;
The following automatic conversions were performed:
'_exptl_absorpt_correction_type' value 'Multi-scan' changed to
'multi-scan' according to
'/home/saulius/struct/CIF-dictionaries/cif_core.dic' dictionary named
'cif_core.dic' version 2.4.1 from 2010-06-29.

Automatic conversion script
Id: cif_fix_enum 1527 2010-12-29 10:47:43Z saulius 
;
_cod_original_cell_volume 1752.3(1)
_cod_database_code 7201807

loop_
_symmetry_equiv_pos_as_xyz
'x, y, z'
'-x+1/2, -y, z+1/2'
'x+1/2, -y+1/2, -z'
'-x, y+1/2, -z+1/2'

loop_
_atom_site_label
_atom_site_type_symbol
_atom_site_fract_x
_atom_site_fract_y
_atom_site_fract_z
_atom_site_U_iso_or_equiv
_atom_site_adp_type
_atom_site_occupancy
_atom_site_symmetry_multiplicity
_atom_site_calc_flag
_atom_site_refinement_flags
_atom_site_disorder_assembly
_atom_site_disorder_group
Br1 Br -0.26418(4) 0.43376(3) 0.765967(19) 0.04264(10) Uani 1 1 d . . .
Br2 Br 0.73087(5) 0.73366(3) 0.48956(2) 0.05740(13) Uani 1 1 d . . .
Br3 Br 0.73034(4) -0.08404(3) 0.689077(19) 0.04148(10) Uani 1 1 d . . .
C1 C 0.2866(4) 0.3094(3) 0.56553(16) 0.0256(7) Uani 1 1 d . . .
C2 C 0.1543(4) 0.3407(3) 0.61760(18) 0.0241(8) Uani 1 1 d . . .
C3 C 0.1008(3) 0.2556(3) 0.66683(18) 0.0302(8) Uani 1 1 d . . .
H3 H 0.1504 0.1785 0.6711 0.036 Uiso 1 1 calc R . .
C4 C -0.0250(4) 0.2812(4) 0.71040(19) 0.0323(9) Uani 1 1 d . . .
H4 H -0.0615 0.2223 0.7443 0.039 Uiso 1 1 calc R . .
C5 C -0.0968(4) 0.3946(3) 0.70364(18) 0.0297(8) Uani 1 1 d . . .
C6 C -0.0459(4) 0.4797(3) 0.6546(2) 0.0345(9) Uani 1 1 d . . .
H6 H -0.0958 0.5566 0.6501 0.041 Uiso 1 1 calc R . .
C7 C 0.0807(4) 0.4519(4) 0.61109(19) 0.0316(9) Uani 1 1 d . . .
H7 H 0.1164 0.5104 0.5767 0.038 Uiso 1 1 calc R . .
C8 C 0.3852(3) 0.4215(3) 0.54608(18) 0.0251(7) Uani 1 1 d . . .
C9 C 0.4362(3) 0.4374(3) 0.47571(19) 0.0295(8) Uani 1 1 d . . .
H9 H 0.4028 0.3831 0.4384 0.035 Uiso 1 1 calc R . .
C10 C 0.5376(4) 0.5333(3) 0.4583(2) 0.0369(9) Uani 1 1 d . . .
H10 H 0.5715 0.5447 0.4095 0.044 Uiso 1 1 calc R . .
C11 C 0.5861(4) 0.6090(3) 0.5121(2) 0.0339(9) Uani 1 1 d . . .
C12 C 0.5368(4) 0.5962(3) 0.5832(2) 0.0354(9) Uani 1 1 d . . .
H12 H 0.5718 0.6506 0.6201 0.042 Uiso 1 1 calc R . .
C13 C 0.4355(4) 0.5027(3) 0.6001(2) 0.0314(9) Uani 1 1 d . . .
H13 H 0.3999 0.4938 0.6488 0.038 Uiso 1 1 calc R . .
C14 C 0.3914(3) 0.2089(3) 0.59676(17) 0.0231(7) Uani 1 1 d . . .
C15 C 0.4087(3) 0.0969(3) 0.56135(17) 0.0259(8) Uani 1 1 d . . .
H15 H 0.3518 0.0806 0.5183 0.031 Uiso 1 1 calc R . .
C16 C 0.5085(4) 0.0085(3) 0.5882(2) 0.0296(8) Uani 1 1 d . . .
H16 H 0.5194 -0.0679 0.5639 0.035 Uiso 1 1 calc R . .
C17 C 0.5917(4) 0.0333(3) 0.65085(19) 0.0274(8) Uani 1 1 d . . .
C18 C 0.5737(4) 0.1429(3) 0.68683(19) 0.0296(8) Uani 1 1 d . . .
H18 H 0.6298 0.1587 0.7302 0.036 Uiso 1 1 calc R . .
C19 C 0.4738(3) 0.2303(3) 0.65992(19) 0.0288(8) Uani 1 1 d . . .
H19 H 0.4618 0.3058 0.6851 0.035 Uiso 1 1 calc R . .
O20 O 0.2227(2) 0.25895(18) 0.49968(10) 0.0304(5) Uani 1 1 d . . .
H20 H 0.1404 0.2949 0.4899 0.046 Uiso 1 1 calc R . .

loop_
_atom_site_aniso_label
_atom_site_aniso_U_11
_atom_site_aniso_U_22
_atom_site_aniso_U_33
_atom_site_aniso_U_23
_atom_site_aniso_U_13
_atom_site_aniso_U_12
Br1 0.02778(19) 0.0526(2) 0.0475(2) -0.02063(18) 0.00781(17) -0.00144(19)
Br2 0.0489(3) 0.0306(2) 0.0926(3) 0.0008(2) 0.0289(3) -0.0081(2)
Br3 0.0404(2) 0.0418(2) 0.04222(19) 0.01138(17) 0.00106(18) 0.0145(2)
C1 0.0247(18) 0.0236(17) 0.0285(17) 0.0009(14) 0.0007(15) -0.0004(15)
C2 0.0176(18) 0.029(2) 0.0260(18) -0.0052(16) -0.0024(14) 0.0012(14)
C3 0.0272(19) 0.030(2) 0.034(2) 0.0009(18) 0.0004(15) -0.0008(16)
C4 0.026(2) 0.035(2) 0.035(2) 0.0018(18) 0.0036(15) -0.0055(16)
C5 0.0222(18) 0.038(2) 0.0289(19) -0.0147(17) -0.0008(14) -0.0034(16)
C6 0.028(2) 0.028(2) 0.047(2) -0.0003(19) -0.0013(18) 0.0051(16)
C7 0.030(2) 0.033(2) 0.032(2) 0.0031(18) -0.0003(16) 0.0034(17)
C8 0.0188(16) 0.0249(19) 0.0317(18) 0.0024(17) -0.0011(13) 0.0077(15)
C9 0.0258(17) 0.029(2) 0.0334(19) 0.0021(17) 0.0018(14) 0.0037(16)
C10 0.040(2) 0.030(2) 0.041(2) 0.0077(19) 0.0118(18) 0.0099(17)
C11 0.0245(19) 0.0184(19) 0.059(3) 0.0086(19) 0.0099(18) 0.0006(15)
C12 0.033(2) 0.026(2) 0.047(2) -0.0027(19) -0.0013(18) 0.0016(16)
C13 0.032(2) 0.028(2) 0.034(2) -0.0002(18) 0.0046(16) 0.0001(16)
C14 0.0188(17) 0.0242(19) 0.0261(18) 0.0014(16) 0.0040(14) -0.0016(14)
C15 0.0227(17) 0.028(2) 0.0265(18) 0.0005(16) 0.0011(14) -0.0052(15)
C16 0.032(2) 0.021(2) 0.036(2) -0.0001(18) 0.0082(16) 0.0026(16)
C17 0.0243(18) 0.025(2) 0.033(2) 0.0087(17) 0.0046(15) 0.0017(15)
C18 0.0254(19) 0.034(2) 0.0295(19) -0.0010(18) -0.0049(16) -0.0027(16)
C19 0.028(2) 0.029(2) 0.030(2) -0.0007(18) -0.0025(15) 0.0013(17)
O20 0.0272(12) 0.0330(12) 0.0311(11) -0.0053(10) -0.0068(10) 0.0036(11)

loop_
_atom_type_symbol
_atom_type_description
_atom_type_scat_dispersion_real
_atom_type_scat_dispersion_imag
_atom_type_scat_source
C C 0.0033 0.0016 'International Tables Vol C Tables 4.2.6.8 and 6.1.1.4'
H H 0.0000 0.0000 'International Tables Vol C Tables 4.2.6.8 and 6.1.1.4'
O O 0.0106 0.0060 'International Tables Vol C Tables 4.2.6.8 and 6.1.1.4'
Br Br -0.2901 2.4595 'International Tables Vol C Tables 4.2.6.8 and 6.1.1.4'

loop_
_geom_angle_atom_site_label_1
_geom_angle_atom_site_label_2
_geom_angle_atom_site_label_3
_geom_angle
_geom_angle_site_symmetry_1
_geom_angle_site_symmetry_3
_geom_angle_publ_flag
O20 C1 C8 109.2(2) . . ?
O20 C1 C2 108.1(2) . . ?
C8 C1 C2 112.9(3) . . ?
O20 C1 C14 105.7(2) . . ?
C8 C1 C14 108.4(2) . . ?
C2 C1 C14 112.2(2) . . ?
C3 C2 C7 119.4(3) . . ?
C3 C2 C1 120.8(3) . . ?
C7 C2 C1 119.6(3) . . ?
C2 C3 C4 120.7(3) . . ?
C2 C3 H3 119.7 . . ?
C4 C3 H3 119.7 . . ?
C3 C4 C5 119.1(3) . . ?
C3 C4 H4 120.5 . . ?
C5 C4 H4 120.5 . . ?
C6 C5 C4 120.9(3) . . ?
C6 C5 Br1 119.5(3) . . ?
C4 C5 Br1 119.5(3) . . ?
C5 C6 C7 119.1(3) . . ?
C5 C6 H6 120.5 . . ?
C7 C6 H6 120.5 . . ?
C2 C7 C6 120.8(3) . . ?
C2 C7 H7 119.6 . . ?
C6 C7 H7 119.6 . . ?
C9 C8 C13 118.7(3) . . ?
C9 C8 C1 120.0(3) . . ?
C13 C8 C1 121.1(3) . . ?
C8 C9 C10 120.7(3) . . ?
C8 C9 H9 119.7 . . ?
C10 C9 H9 119.7 . . ?
C11 C10 C9 119.1(3) . . ?
C11 C10 H10 120.5 . . ?
C9 C10 H10 120.5 . . ?
C10 C11 C12 121.8(3) . . ?
C10 C11 Br2 119.1(3) . . ?
C12 C11 Br2 119.1(3) . . ?
C11 C12 C13 119.1(3) . . ?
C11 C12 H12 120.5 . . ?
C13 C12 H12 120.5 . . ?
C12 C13 C8 120.6(3) . . ?
C12 C13 H13 119.7 . . ?
C8 C13 H13 119.7 . . ?
C19 C14 C15 118.7(3) . . ?
C19 C14 C1 120.1(3) . . ?
C15 C14 C1 121.1(3) . . ?
C16 C15 C14 120.8(3) . . ?
C16 C15 H15 119.6 . . ?
C14 C15 H15 119.6 . . ?
C17 C16 C15 119.2(3) . . ?
C17 C16 H16 120.4 . . ?
C15 C16 H16 120.4 . . ?
C18 C17 C16 120.4(3) . . ?
C18 C17 Br3 118.9(3) . . ?
C16 C17 Br3 120.7(3) . . ?
C17 C18 C19 120.1(3) . . ?
C17 C18 H18 120.0 . . ?
C19 C18 H18 120.0 . . ?
C14 C19 C18 120.7(3) . . ?
C14 C19 H19 119.6 . . ?
C18 C19 H19 119.6 . . ?
C1 O20 H20 109.5 . . ?

loop_
_geom_bond_atom_site_label_1
_geom_bond_atom_site_label_2
_geom_bond_distance
_geom_bond_site_symmetry_2
_geom_bond_publ_flag
Br1 C5 1.908(3) . ?
Br2 C11 1.905(3) . ?
Br3 C17 1.899(3) . ?
C1 O20 1.439(3) . ?
C1 C8 1.540(4) . ?
C1 C2 1.540(4) . ?
C1 C14 1.540(4) . ?
C2 C3 1.377(4) . ?
C2 C7 1.379(5) . ?
C3 C4 1.390(4) . ?
C3 H3 0.9500 . ?
C4 C5 1.394(5) . ?
C4 H4 0.9500 . ?
C5 C6 1.366(5) . ?
C6 C7 1.400(5) . ?
C6 H6 0.9500 . ?
C7 H7 0.9500 . ?
C8 C9 1.375(4) . ?
C8 C13 1.400(5) . ?
C9 C10 1.410(5) . ?
C9 H9 0.9500 . ?
C10 C11 1.355(5) . ?
C10 H10 0.9500 . ?
C11 C12 1.379(5) . ?
C12 C13 1.388(5) . ?
C12 H12 0.9500 . ?
C13 H13 0.9500 . ?
C14 C19 1.384(4) . ?
C14 C15 1.392(4) . ?
C15 C16 1.392(4) . ?
C15 H15 0.9500 . ?
C16 C17 1.386(5) . ?
C16 H16 0.9500 . ?
C17 C18 1.374(5) . ?
C18 C19 1.386(5) . ?
C18 H18 0.9500 . ?
C19 H19 0.9500 . ?
O20 H20 0.8400 . ?

loop_
_geom_torsion_atom_site_label_1
_geom_torsion_atom_site_label_2
_geom_torsion_atom_site_label_3
_geom_torsion_atom_site_label_4
_geom_torsion
_geom_torsion_site_symmetry_1
_geom_torsion_site_symmetry_2
_geom_torsion_site_symmetry_3
_geom_torsion_site_symmetry_4
_geom_torsion_publ_flag
O20 C1 C2 C3 89.9(3) . . . . ?
C8 C1 C2 C3 -149.1(3) . . . . ?
C14 C1 C2 C3 -26.3(4) . . . . ?
O20 C1 C2 C7 -85.0(4) . . . . ?
C8 C1 C2 C7 35.9(4) . . . . ?
C14 C1 C2 C7 158.8(3) . . . . ?
C7 C2 C3 C4 -0.8(5) . . . . ?
C1 C2 C3 C4 -175.7(3) . . . . ?
C2 C3 C4 C5 0.0(5) . . . . ?
C3 C4 C5 C6 0.5(5) . . . . ?
C3 C4 C5 Br1 -177.4(2) . . . . ?
C4 C5 C6 C7 -0.4(5) . . . . ?
Br1 C5 C6 C7 177.5(2) . . . . ?
C3 C2 C7 C6 0.9(5) . . . . ?
C1 C2 C7 C6 176.0(3) . . . . ?
C5 C6 C7 C2 -0.4(5) . . . . ?
O20 C1 C8 C9 -18.8(4) . . . . ?
C2 C1 C8 C9 -139.1(3) . . . . ?
C14 C1 C8 C9 96.0(3) . . . . ?
O20 C1 C8 C13 166.8(3) . . . . ?
C2 C1 C8 C13 46.5(4) . . . . ?
C14 C1 C8 C13 -78.4(4) . . . . ?
C13 C8 C9 C10 0.2(5) . . . . ?
C1 C8 C9 C10 -174.3(3) . . . . ?
C8 C9 C10 C11 0.9(5) . . . . ?
C9 C10 C11 C12 -1.2(5) . . . . ?
C9 C10 C11 Br2 176.9(3) . . . . ?
C10 C11 C12 C13 0.3(5) . . . . ?
Br2 C11 C12 C13 -177.8(2) . . . . ?
C11 C12 C13 C8 0.8(5) . . . . ?
C9 C8 C13 C12 -1.1(5) . . . . ?
C1 C8 C13 C12 173.4(3) . . . . ?
O20 C1 C14 C19 178.4(3) . . . . ?
C8 C1 C14 C19 61.4(4) . . . . ?
C2 C1 C14 C19 -64.0(4) . . . . ?
O20 C1 C14 C15 0.3(4) . . . . ?
C8 C1 C14 C15 -116.7(3) . . . . ?
C2 C1 C14 C15 117.9(3) . . . . ?
C19 C14 C15 C16 -0.9(5) . . . . ?
C1 C14 C15 C16 177.3(3) . . . . ?
C14 C15 C16 C17 -0.3(5) . . . . ?
C15 C16 C17 C18 1.3(5) . . . . ?
C15 C16 C17 Br3 -179.5(2) . . . . ?
C16 C17 C18 C19 -1.1(5) . . . . ?
Br3 C17 C18 C19 179.7(3) . . . . ?
C15 C14 C19 C18 1.1(5) . . . . ?
C1 C14 C19 C18 -177.1(3) . . . . ?
C17 C18 C19 C14 -0.1(5) . . . . ?

loop_
_cod_related_entry_id
_cod_related_entry_database
_cod_related_entry_code
1 ChemSpider 10291826
